data_2201078
loop_
_publ_author_name
'Anwar Usman'
'Ibrahim Abdul Razak'
'Hoong-Kun Fun'
'Suchada Chantrapromma'
'Jing-Zhi Tian'
'Yan Zhang'
'Jian-Hua Xu'

_publ_section_title
;
 <i>N,N</i>-Dibenzoyl-4-chloroaniline
;
_journal_issue 4
_journal_name_full 'Acta Crystallographica Section E'
_journal_page_first o357
_journal_page_last o358
_journal_paper_doi 10.1107/S1600536802003689
_journal_volume 58
_journal_year 2002
_chemical_formula_iupac 'C20 H14 Cl N O2'
_chemical_formula_moiety 'C20 H14 Cl N O2'
_chemical_formula_sum 'C20 H14 Cl N O2'
_chemical_formula_weight 335.77
_chemical_melting_point 418
_chemical_name_systematic
;
N,N-(dibenzoyl)-4-chloroaniline
;
_space_group_IT_number 14
_symmetry_cell_setting monoclinic
_symmetry_space_group_name_Hall '-P 2yn'
_symmetry_space_group_name_H-M 'P 1 21/n 1'
_atom_sites_solution_hydrogens geom
_atom_sites_solution_primary direct
_atom_sites_solution_secondary difmap
_audit_creation_method SHELXL-97
_cell_angle_alpha 90.00
_cell_angle_beta 92.8770(10)
_cell_angle_gamma 90.00
_cell_formula_units_Z 4
_cell_length_a 10.2697(2)
_cell_length_b 9.0419(2)
_cell_length_c 17.9903(4)
_cell_measurement_reflns_used 3800
_cell_measurement_temperature 183(2)
_cell_measurement_theta_max 29.56
_cell_measurement_theta_min 2.24
_cell_volume 1668.43(6)
_computing_cell_refinement 'SAINT (Siemens, 1996)'
_computing_data_collection 'SMART (Siemens, 1996)'
_computing_data_reduction SAINT
_computing_molecular_graphics SHELXTL
_computing_publication_material
;
SHELXTL, PARST (Nardelli, 1995) and PLATON (Spek, 1990)
;
_computing_structure_refinement SHELXTL
_computing_structure_solution 'SHELXTL (Sheldrick, 1997)'
_diffrn_ambient_temperature 183(2)
_diffrn_detector_area_resol_mean 8.33
_diffrn_measured_fraction_theta_full 0.989
_diffrn_measured_fraction_theta_max 0.989
_diffrn_measurement_device_type 'Siemens SMART CCD area-detector'
_diffrn_measurement_method \w
_diffrn_radiation_monochromator graphite
_diffrn_radiation_source 'fine-focus sealed tube'
_diffrn_radiation_type MoK\a
_diffrn_radiation_wavelength 0.71073
_diffrn_reflns_av_R_equivalents 0.087
_diffrn_reflns_av_sigmaI/netI 0.0992
_diffrn_reflns_limit_h_max 12
_diffrn_reflns_limit_h_min -12
_diffrn_reflns_limit_k_max 10
_diffrn_reflns_limit_k_min -10
_diffrn_reflns_limit_l_max 17
_diffrn_reflns_limit_l_min -21
_diffrn_reflns_number 8993
_diffrn_reflns_theta_full 25.00
_diffrn_reflns_theta_max 25.00
_diffrn_reflns_theta_min 2.24
_diffrn_standards_decay_% 0
_diffrn_standards_interval_count none
_diffrn_standards_number 0
_exptl_absorpt_coefficient_mu 0.240
_exptl_absorpt_correction_T_max 0.972
_exptl_absorpt_correction_T_min 0.898
_exptl_absorpt_correction_type empirical
_exptl_absorpt_process_details '(SADABS; Sheldrick, 1996)'
_exptl_crystal_colour colorless
_exptl_crystal_density_diffrn 1.337
_exptl_crystal_density_method 'not measured'
_exptl_crystal_description block
_exptl_crystal_F_000 696
_exptl_crystal_size_max 0.46
_exptl_crystal_size_mid 0.20
_exptl_crystal_size_min 0.12
_refine_diff_density_max 0.32
_refine_diff_density_min -0.28
_refine_ls_extinction_coef 0.036(3)
_refine_ls_extinction_expression Fc^*^=kFc[1+0.001xFc^2^\l^3^/sin(2\q)]^-1/4^
_refine_ls_extinction_method SHELXTL
_refine_ls_goodness_of_fit_ref 0.89
_refine_ls_hydrogen_treatment riding
_refine_ls_matrix_type full
_refine_ls_number_parameters 218
_refine_ls_number_reflns 2911
_refine_ls_number_restraints 0
_refine_ls_restrained_S_all 0.89
_refine_ls_R_factor_all 0.094
_refine_ls_R_factor_gt 0.054
_refine_ls_shift/su_max <0.001
_refine_ls_shift/su_mean <0.001
_refine_ls_structure_factor_coef Fsqd
_refine_ls_weighting_details 'calc w = 1/[\s^2^(Fo^2^)+(0.0499P)^2^] where P = (Fo^2^+2Fc^2^)/3'
_refine_ls_weighting_scheme calc
_refine_ls_wR_factor_gt 0.118
_refine_ls_wR_factor_ref 0.131
_reflns_number_gt 1684
_reflns_number_total 2911
_reflns_threshold_expression I>2\s(I)
_cod_data_source_file ci6104.cif
_cod_data_source_block I
_cod_depositor_comments
;
The following automatic conversions were performed:
'_symmetry_cell_setting' value 'Monoclinic' changed to 'monoclinic'
according to '/home/saulius/struct/CIF-dictionaries/cif_core.dic'
dictionary named 'cif_core.dic' version 2.4.1 from 2010-06-29.

Automatic conversion script
Id: cif_fix_enum 1527 2010-12-29 10:47:43Z saulius 

The following automatic conversions were performed:

'_chemical_melting_point' value '418K' was changed to '418' - the
value should be numeric and without a unit designator.

Automatic conversion script
Id: cif_fix_values 1646 2011-03-28 12:23:43Z adriana 

The following automatic conversions were performed:

'_chemical_melting_point' value '418K' was changed to '418' - the
value should be numeric and without a unit
designator.

'_symmetry_cell_setting' value 'Monoclinic' changed to
'monoclinic' according to
/home/saulius/struct/CIF-dictionaries/cif_core.dic dictionary named
'cif_core.dic' version 2.4.1 from 2010-06-29.

Automatic conversion script
Id: cif_fix_values 1715 2011-07-08 13:25:40Z adriana 
;
_cod_original_cell_volume 1668.40(10)
_cod_original_sg_symbol_H-M 'P 21/n'
_cod_database_code 2201078
_cod_database_fobs_code 2201078

loop_
_symmetry_equiv_pos_as_xyz
'x, y, z'
'-x+1/2, y+1/2, -z+1/2'
'-x, -y, -z'
'x-1/2, -y-1/2, z-1/2'

loop_
_atom_site_label
_atom_site_fract_x
_atom_site_fract_y
_atom_site_fract_z
_atom_site_U_iso_or_equiv
_atom_site_adp_type
_atom_site_calc_flag
_atom_site_refinement_flags
_atom_site_occupancy
_atom_site_disorder_assembly
_atom_site_disorder_group
_atom_site_type_symbol
Cl1 0.66392(9) 0.90583(9) 0.52576(5) 0.0723(4) Uani d . 1 . . Cl
O1 0.59382(18) 0.1458(2) 0.32021(11) 0.0492(6) Uani d . 1 . . O
O2 0.35486(19) 0.4500(2) 0.31169(12) 0.0596(6) Uani d . 1 . . O
N1 0.57269(19) 0.3970(2) 0.32059(11) 0.0339(6) Uani d . 1 . . N
C1 0.5815(3) 0.6630(3) 0.34445(15) 0.0402(7) Uani d . 1 . . C
H1 0.5577 0.6790 0.2945 0.048 Uiso calc R 1 . . H
C2 0.6004(3) 0.7821(3) 0.39191(17) 0.0433(7) Uani d . 1 . . C
H2 0.5879 0.8782 0.3746 0.052 Uiso calc R 1 . . H
C3 0.6381(3) 0.7556(3) 0.46548(16) 0.0402(7) Uani d . 1 . . C
C4 0.6556(3) 0.6142(3) 0.49236(16) 0.0423(7) Uani d . 1 . . C
H4 0.6815 0.5984 0.5420 0.051 Uiso calc R 1 . . H
C5 0.6343(2) 0.4960(3) 0.44469(14) 0.0361(7) Uani d . 1 . . C
H5 0.6445 0.3999 0.4625 0.043 Uiso calc R 1 . . H
C6 0.5979(2) 0.5196(3) 0.37080(14) 0.0315(6) Uani d . 1 . . C
C7 0.6473(3) 0.2659(3) 0.32712(14) 0.0351(7) Uani d . 1 . . C
C8 0.7906(2) 0.2806(3) 0.33938(14) 0.0321(6) Uani d . 1 . . C
C9 0.8604(3) 0.3986(3) 0.31098(16) 0.0404(7) Uani d . 1 . . C
H9 0.8159 0.4769 0.2878 0.049 Uiso calc R 1 . . H
C10 0.9943(3) 0.3998(3) 0.31711(17) 0.0477(8) Uani d . 1 . . C
H10 1.0401 0.4777 0.2970 0.057 Uiso calc R 1 . . H
C11 1.0610(3) 0.2862(4) 0.35287(17) 0.0514(8) Uani d . 1 . . C
H11 1.1516 0.2881 0.3572 0.062 Uiso calc R 1 . . H
C12 0.9934(3) 0.1686(3) 0.38265(17) 0.0492(8) Uani d . 1 . . C
H12 1.0385 0.0927 0.4076 0.059 Uiso calc R 1 . . H
C13 0.8594(3) 0.1653(3) 0.37499(15) 0.0421(7) Uani d . 1 . . C
H13 0.8142 0.0855 0.3937 0.051 Uiso calc R 1 . . H
C14 0.4458(3) 0.3898(3) 0.28422(15) 0.0367(7) Uani d . 1 . . C
C15 0.4335(2) 0.3185(3) 0.20957(14) 0.0331(6) Uani d . 1 . . C
C16 0.5397(3) 0.2986(3) 0.16446(15) 0.0406(7) Uani d . 1 . . C
H16 0.6234 0.3230 0.1825 0.049 Uiso calc R 1 . . H
C17 0.5202(3) 0.2431(3) 0.09388(16) 0.0493(8) Uani d . 1 . . C
H17 0.5907 0.2307 0.0640 0.059 Uiso calc R 1 . . H
C18 0.3961(3) 0.2055(3) 0.06679(16) 0.0522(8) Uani d . 1 . . C
H18 0.3834 0.1673 0.0190 0.063 Uiso calc R 1 . . H
C19 0.2913(3) 0.2248(3) 0.11077(16) 0.0517(8) Uani d . 1 . . C
H19 0.2079 0.1993 0.0927 0.062 Uiso calc R 1 . . H
C20 0.3100(3) 0.2818(3) 0.18159(16) 0.0448(7) Uani d . 1 . . C
H20 0.2388 0.2957 0.2108 0.054 Uiso calc R 1 . . H

loop_
_atom_site_aniso_label
_atom_site_aniso_U_11
_atom_site_aniso_U_22
_atom_site_aniso_U_33
_atom_site_aniso_U_12
_atom_site_aniso_U_13
_atom_site_aniso_U_23
Cl1 0.0767(7) 0.0616(6) 0.0767(7) 0.0103(4) -0.0143(5) -0.0356(5)
O1 0.0518(13) 0.0341(11) 0.0609(14) -0.0091(10) -0.0053(10) 0.0042(10)
O2 0.0392(12) 0.0772(15) 0.0624(15) 0.0090(11) 0.0035(11) -0.0273(12)
N1 0.0337(13) 0.0330(12) 0.0346(13) 0.0020(10) -0.0022(10) -0.0046(11)
C1 0.0476(18) 0.0386(16) 0.0341(16) 0.0003(13) -0.0001(13) 0.0023(14)
C2 0.0446(17) 0.0316(15) 0.054(2) 0.0016(13) 0.0000(15) 0.0026(15)
C3 0.0343(16) 0.0420(17) 0.0445(18) 0.0004(13) 0.0047(13) -0.0140(14)
C4 0.0437(17) 0.0551(18) 0.0279(15) 0.0027(15) 0.0003(12) -0.0033(15)
C5 0.0371(16) 0.0385(16) 0.0328(16) 0.0002(13) 0.0026(12) 0.0042(13)
C6 0.0320(15) 0.0312(14) 0.0316(15) -0.0004(12) 0.0044(12) -0.0002(13)
C7 0.0417(16) 0.0364(16) 0.0270(15) 0.0005(13) 0.0004(12) -0.0006(13)
C8 0.0358(15) 0.0295(14) 0.0308(15) 0.0004(12) -0.0007(12) -0.0047(12)
C9 0.0425(17) 0.0342(15) 0.0445(18) 0.0023(13) 0.0017(13) -0.0039(13)
C10 0.0449(18) 0.0427(17) 0.056(2) -0.0056(15) 0.0083(15) -0.0128(16)
C11 0.0388(17) 0.058(2) 0.057(2) 0.0009(16) -0.0019(15) -0.0207(18)
C12 0.0473(19) 0.0485(19) 0.050(2) 0.0135(16) -0.0121(15) -0.0047(16)
C13 0.0475(18) 0.0388(16) 0.0396(17) 0.0024(14) -0.0023(14) -0.0008(14)
C14 0.0340(16) 0.0366(15) 0.0397(17) -0.0028(13) 0.0017(13) -0.0055(13)
C15 0.0349(16) 0.0326(15) 0.0317(15) -0.0026(12) -0.0003(12) 0.0023(12)
C16 0.0371(16) 0.0459(17) 0.0389(17) -0.0037(13) 0.0022(13) 0.0023(14)
C17 0.054(2) 0.0590(19) 0.0362(18) -0.0078(16) 0.0122(15) -0.0007(15)
C18 0.065(2) 0.061(2) 0.0305(17) -0.0131(17) -0.0012(16) -0.0045(15)
C19 0.0413(18) 0.073(2) 0.0402(18) -0.0107(16) -0.0044(15) -0.0032(17)
C20 0.0370(16) 0.0573(18) 0.0403(18) -0.0063(14) 0.0051(14) -0.0026(15)

loop_
_atom_type_symbol
_atom_type_description
_atom_type_scat_dispersion_real
_atom_type_scat_dispersion_imag
_atom_type_scat_source
C C 0.0033 0.0016 'International Tables Vol C Tables 4.2.6.8 and 6.1.1.4'
H H 0.0000 0.0000 'International Tables Vol C Tables 4.2.6.8 and 6.1.1.4'
N N 0.0061 0.0033 'International Tables Vol C Tables 4.2.6.8 and 6.1.1.4'
O O 0.0106 0.0060 'International Tables Vol C Tables 4.2.6.8 and 6.1.1.4'
Cl Cl 0.1484 0.1585 'International Tables Vol C Tables 4.2.6.8 and 6.1.1.4'

loop_
_geom_angle_atom_site_label_1
_geom_angle_atom_site_label_2
_geom_angle_atom_site_label_3
_geom_angle
C7 N1 C14 118.6(2)
C7 N1 C6 120.8(2)
C14 N1 C6 116.8(2)
C2 C1 C6 120.4(3)
C2 C1 H1 119.8
C6 C1 H1 119.8
C3 C2 C1 118.7(3)
C3 C2 H2 120.6
C1 C2 H2 120.6
C4 C3 C2 121.6(3)
C4 C3 Cl1 119.4(2)
C2 C3 Cl1 119.1(2)
C3 C4 C5 119.2(3)
C3 C4 H4 120.4
C5 C4 H4 120.4
C6 C5 C4 120.4(2)
C6 C5 H5 119.8
C4 C5 H5 119.8
C5 C6 C1 119.8(2)
C5 C6 N1 121.0(2)
C1 C6 N1 119.2(2)
O1 C7 N1 119.9(2)
O1 C7 C8 122.2(2)
N1 C7 C8 117.9(2)
C9 C8 C13 118.8(3)
C9 C8 C7 122.5(2)
C13 C8 C7 118.5(2)
C10 C9 C8 120.4(3)
C10 C9 H9 119.8
C8 C9 H9 119.8
C9 C10 C11 120.3(3)
C9 C10 H10 119.9
C11 C10 H10 119.9
C10 C11 C12 120.3(3)
C10 C11 H11 119.9
C12 C11 H11 119.9
C13 C12 C11 119.6(3)
C13 C12 H12 120.2
C11 C12 H12 120.2
C12 C13 C8 120.7(3)
C12 C13 H13 119.7
C8 C13 H13 119.7
O2 C14 N1 119.9(2)
O2 C14 C15 122.2(3)
N1 C14 C15 117.7(2)
C20 C15 C16 119.0(2)
C20 C15 C14 117.8(2)
C16 C15 C14 123.0(2)
C17 C16 C15 120.1(3)
C17 C16 H16 120.0
C15 C16 H16 120.0
C16 C17 C18 120.4(3)
C16 C17 H17 119.8
C18 C17 H17 119.8
C19 C18 C17 119.9(3)
C19 C18 H18 120.1
C17 C18 H18 120.1
C18 C19 C20 120.1(3)
C18 C19 H19 119.9
C20 C19 H19 119.9
C19 C20 C15 120.6(3)
C19 C20 H20 119.7
C15 C20 H20 119.7

loop_
_geom_bond_atom_site_label_1
_geom_bond_atom_site_label_2
_geom_bond_site_symmetry_2
_geom_bond_distance
_geom_bond_publ_flag
Cl1 C3 . 1.750(3) ?
O1 C7 . 1.221(3) yes
O2 C14 . 1.207(3) yes
N1 C7 . 1.413(3) yes
N1 C14 . 1.430(3) yes
N1 C6 . 1.445(3) yes
C1 C2 . 1.382(4) ?
C1 C6 . 1.387(3) ?
C1 H1 . 0.93 ?
C2 C3 . 1.381(4) ?
C2 H2 . 0.93 ?
C3 C4 . 1.375(4) ?
C4 C5 . 1.381(3) ?
C4 H4 . 0.93 ?
C5 C6 . 1.379(4) ?
C5 H5 . 0.93 ?
C7 C8 . 1.483(4) yes
C8 C9 . 1.396(3) ?
C8 C13 . 1.397(3) ?
C9 C10 . 1.374(4) ?
C9 H9 . 0.93 ?
C10 C11 . 1.376(4) ?
C10 H10 . 0.93 ?
C11 C12 . 1.392(4) ?
C11 H11 . 0.93 ?
C12 C13 . 1.376(4) ?
C12 H12 . 0.93 ?
C13 H13 . 0.93 ?
C14 C15 . 1.490(4) yes
C15 C20 . 1.382(4) ?
C15 C16 . 1.403(3) ?
C16 C17 . 1.371(4) ?
C16 H16 . 0.93 ?
C17 C18 . 1.384(4) ?
C17 H17 . 0.93 ?
C18 C19 . 1.378(4) ?
C18 H18 . 0.93 ?
C19 C20 . 1.379(4) ?
C19 H19 . 0.93 ?
C20 H20 . 0.93 ?

loop_
_geom_hbond_atom_site_label_D
_geom_hbond_atom_site_label_H
_geom_hbond_atom_site_label_A
_geom_hbond_site_symmetry_A
_geom_hbond_distance_DH
_geom_hbond_distance_HA
_geom_hbond_distance_DA
_geom_hbond_angle_DHA
_geom_hbond_publ_flag
C1 H1 Cg(B) 2_655 0.93 2.72 3.597(2) 158 yes
C10 H10 Cg(C) 2_655 0.93 2.85 3.489(2) 127 yes

loop_
_geom_torsion_atom_site_label_1
_geom_torsion_atom_site_label_2
_geom_torsion_atom_site_label_3
_geom_torsion_atom_site_label_4
_geom_torsion
C6 C1 C2 C3 1.2(4)
C1 C2 C3 C4 -0.8(4)
C1 C2 C3 Cl1 179.35(19)
C2 C3 C4 C5 -0.3(4)
Cl1 C3 C4 C5 179.55(19)
C3 C4 C5 C6 1.0(4)
C4 C5 C6 C1 -0.6(4)
C4 C5 C6 N1 -178.8(2)
C2 C1 C6 C5 -0.5(4)
C2 C1 C6 N1 177.7(2)
C7 N1 C6 C5 -36.3(3)
C14 N1 C6 C5 121.3(3)
C7 N1 C6 C1 145.5(2)
C14 N1 C6 C1 -56.8(3)
C14 N1 C7 O1 -18.9(3)
C6 N1 C7 O1 138.4(2)
C14 N1 C7 C8 158.7(2)
C6 N1 C7 C8 -44.0(3)
O1 C7 C8 C9 146.2(3)
N1 C7 C8 C9 -31.4(4)
O1 C7 C8 C13 -28.0(4)
N1 C7 C8 C13 154.4(2)
C13 C8 C9 C10 0.9(4)
C7 C8 C9 C10 -173.2(2)
C8 C9 C10 C11 -1.5(4)
C9 C10 C11 C12 0.5(4)
C10 C11 C12 C13 1.1(4)
C11 C12 C13 C8 -1.7(4)
C9 C8 C13 C12 0.7(4)
C7 C8 C13 C12 175.1(2)
C7 N1 C14 O2 134.4(3)
C6 N1 C14 O2 -23.8(3)
C7 N1 C14 C15 -50.9(3)
C6 N1 C14 C15 150.9(2)
O2 C14 C15 C20 -19.5(4)
N1 C14 C15 C20 166.0(2)
O2 C14 C15 C16 155.1(3)
N1 C14 C15 C16 -19.5(4)
C20 C15 C16 C17 -0.2(4)
C14 C15 C16 C17 -174.7(2)
C15 C16 C17 C18 -0.4(4)
C16 C17 C18 C19 0.5(5)
C17 C18 C19 C20 0.2(5)
C18 C19 C20 C15 -0.8(5)
C16 C15 C20 C19 0.8(4)
C14 C15 C20 C19 175.6(3)

loop_
_cod_related_entry_id
_cod_related_entry_database
_cod_related_entry_code
1 ChemSpider 21132435
